data_1001613
loop_
_publ_author_name
'Guesdon, A'
'Leclaire, A'
'Borel, M M'
'Grandin, A'
'Raveau, B'

_publ_section_title 'An Mo^V^ monophosphate, Rb~2~Mo~2~P~2~O~11~'
_journal_coden_ASTM ACSCEE
_journal_name_full 'Acta Crystallographica C (39,1983-)'
_journal_page_first 1852
_journal_page_last 1854
_journal_volume 50
_journal_year 1994
_chemical_formula_structural 'Rb2 Mo2 (P O4)2 O3'
_chemical_formula_sum 'Mo2 O11 P2 Rb2'
_chemical_name_systematic
;
Dirubidium dimolybdenum(V) bis(phosphate) trioxide
;
_space_group_IT_number 14
_symmetry_cell_setting monoclinic
_symmetry_Int_Tables_number 14
_symmetry_space_group_name_Hall '-P 2ybc'
_symmetry_space_group_name_H-M 'P 1 21/c 1'
_cell_angle_alpha 90
_cell_angle_beta 97.70(1)
_cell_angle_gamma 90
_cell_formula_units_Z 4
_cell_length_a 9.973(2)
_cell_length_b 10.180(2)
_cell_length_c 10.012(1)
_cell_volume 1007.3
_refine_ls_R_factor_all 0.041
_cod_database_code 1001613

loop_
_symmetry_equiv_pos_as_xyz
x,y,z
-x,1/2+y,1/2-z
-x,-y,-z
x,1/2-y,1/2+z

loop_
_atom_site_label
_atom_site_type_symbol
_atom_site_symmetry_multiplicity
_atom_site_Wyckoff_symbol
_atom_site_fract_x
_atom_site_fract_y
_atom_site_fract_z
_atom_site_occupancy
_atom_site_attached_hydrogens
_atom_site_calc_flag
Mo1 Mo5+ 4 e 0.3458(1) 0.0854(1) 0.1344(1) 1. 0 d
Mo2 Mo5+ 4 e 0.0794(1) 0.3223(1) 0.1474(1) 1. 0 d
P1 P5+ 4 e 0.3968(3) 0.3743(4) 0.3171(3) 1. 0 d
P2 P5+ 4 e 0.1263(3) 0.0754(4) 0.3541(3) 1. 0 d
Rb1 Rb1+ 2 a 0. 0. 0. 1. 0 d
Rb2 Rb1+ 4 e 0.7620(2) 0.1852(2) 0.2901(2) 1. 0 d
Rb3 Rb1+ 4 e 0.5132(4) 0.0685(5) 0.5069(3) 0.5 0 d
O1 O2- 4 e 0.2846(9) -0.058(1) 0.064(1) 1. 0 d
O2 O2- 4 e 0.4286(9) 0.1493(9) -0.029(1) 1. 0 d
O3 O2- 4 e 0.2681(9) 0.053(1) 0.317(1) 1. 0 d
O4 O2- 4 e 0.5255(9) -0.004(1) 0.221(1) 1. 0 d
O5 O2- 4 e 0.1952(9) 0.1957(9) 0.0958(9) 1. 0 d
O6 O2- 4 e 0.4436(9) 0.255(1) 0.2434(9) 1. 0 d
O7 O2- 4 e -0.070(1) 0.262(1) 0.068(1) 1. 0 d
O8 O2- 4 e -0.0261(9) 0.478(1) 0.2232(9) 1. 0 d
O9 O2- 4 e 0.1340(9) 0.4489(9) 0.0063(9) 1. 0 d
O10 O2- 4 e 0.068(1) 0.216(1) 0.3227(9) 1. 0 d
O11 O2- 4 e 0.2470(9) 0.4043(9) 0.2748(9) 1. 0 d

loop_
_atom_type_symbol
_atom_type_oxidation_number
Mo5+ 5.000
P5+ 5.000
Rb1+ 1.000
O2- -2.000
